data_2229197
loop_
_publ_author_name
'Lei, Yan'
'Fu, Chuan'

_publ_section_title
;
 3-Chloro-<i>N</i>'-(2-chlorobenzylidene)benzohydrazide
;
_journal_coeditor_code QM2001
_journal_issue 2
_journal_name_full 'Acta Crystallographica Section E'
_journal_page_first o410
_journal_paper_doi 10.1107/S1600536811001656
_journal_volume 67
_journal_year 2011
_chemical_formula_iupac 'C14 H10 Cl2 N2 O'
_chemical_formula_moiety 'C14 H10 Cl2 N2 O'
_chemical_formula_sum 'C14 H10 Cl2 N2 O'
_chemical_formula_weight 293.14
_chemical_name_systematic
;
3-Chloro-<i>N</i>'-(2-chlorobenzylidene)benzohydrazide
;
_space_group_IT_number 14
_symmetry_cell_setting monoclinic
_symmetry_space_group_name_Hall '-P 2ybc'
_symmetry_space_group_name_H-M 'P 1 21/c 1'
_atom_sites_solution_hydrogens geom
_atom_sites_solution_primary direct
_atom_sites_solution_secondary difmap
_audit_creation_method SHELXL-97
_cell_angle_alpha 90.00
_cell_angle_beta 97.578(2)
_cell_angle_gamma 90.00
_cell_formula_units_Z 4
_cell_length_a 13.106(3)
_cell_length_b 12.588(3)
_cell_length_c 8.347(2)
_cell_measurement_reflns_used 1672
_cell_measurement_temperature 298(2)
_cell_measurement_theta_max 25.0
_cell_measurement_theta_min 2.2
_cell_volume 1365.0(6)
_computing_cell_refinement 'SAINT (Bruker, 2000)'
_computing_data_collection 'SMART (Bruker, 2000)'
_computing_data_reduction 'SAINT (Bruker, 2000)'
_computing_molecular_graphics 'SHELXTL (Sheldrick, 2008)'
_computing_publication_material 'SHELXTL (Sheldrick, 2008)'
_computing_structure_refinement 'SHELXL97 (Sheldrick, 2008)'
_computing_structure_solution 'SHELXS97 (Sheldrick, 2008)'
_diffrn_ambient_temperature 298(2)
_diffrn_measured_fraction_theta_full 0.990
_diffrn_measured_fraction_theta_max 0.990
_diffrn_measurement_device_type 'Bruker SMART CCD area-detector'
_diffrn_measurement_method \w
_diffrn_radiation_monochromator graphite
_diffrn_radiation_source 'fine-focus sealed tube'
_diffrn_radiation_type MoK\a
_diffrn_radiation_wavelength 0.71073
_diffrn_reflns_av_R_equivalents 0.0317
_diffrn_reflns_av_sigmaI/netI 0.0422
_diffrn_reflns_limit_h_max 8
_diffrn_reflns_limit_h_min -16
_diffrn_reflns_limit_k_max 15
_diffrn_reflns_limit_k_min -15
_diffrn_reflns_limit_l_max 10
_diffrn_reflns_limit_l_min -10
_diffrn_reflns_number 6893
_diffrn_reflns_theta_full 27.00
_diffrn_reflns_theta_max 27.00
_diffrn_reflns_theta_min 2.25
_diffrn_standards_number 0
_exptl_absorpt_coefficient_mu 0.467
_exptl_absorpt_correction_T_max 0.8725
_exptl_absorpt_correction_T_min 0.8648
_exptl_absorpt_correction_type multi-scan
_exptl_absorpt_process_details '(SADABS; Bruker, 2000)'
_exptl_crystal_colour colourless
_exptl_crystal_density_diffrn 1.426
_exptl_crystal_density_method 'not measured'
_exptl_crystal_description 'cut from needle'
_exptl_crystal_F_000 600
_exptl_crystal_size_max 0.32
_exptl_crystal_size_mid 0.30
_exptl_crystal_size_min 0.30
_refine_diff_density_max 0.260
_refine_diff_density_min -0.482
_refine_ls_extinction_method none
_refine_ls_goodness_of_fit_ref 1.008
_refine_ls_hydrogen_treatment mixed
_refine_ls_matrix_type full
_refine_ls_number_parameters 175
_refine_ls_number_reflns 2954
_refine_ls_number_restraints 1
_refine_ls_restrained_S_all 1.008
_refine_ls_R_factor_all 0.0766
_refine_ls_R_factor_gt 0.0482
_refine_ls_shift/su_max 0.000
_refine_ls_shift/su_mean 0.000
_refine_ls_structure_factor_coef Fsqd
_refine_ls_weighting_details 'calc w=1/[\s^2^(Fo^2^)+(0.0682P)^2^] where P=(Fo^2^+2Fc^2^)/3'
_refine_ls_weighting_scheme calc
_refine_ls_wR_factor_gt 0.1139
_refine_ls_wR_factor_ref 0.1296
_reflns_number_gt 1936
_reflns_number_total 2954
_reflns_threshold_expression I>2\s(I)
_cod_data_source_file qm2001.cif
_cod_data_source_block I
_cod_original_sg_symbol_H-M 'P 21/c'
_cod_database_code 2229197
_cod_database_fobs_code 2229197

loop_
_symmetry_equiv_pos_as_xyz
'x, y, z'
'-x, y+1/2, -z+1/2'
'-x, -y, -z'
'x, -y-1/2, z-1/2'

loop_
_atom_site_type_symbol
_atom_site_label
_atom_site_fract_x
_atom_site_fract_y
_atom_site_fract_z
_atom_site_U_iso_or_equiv
_atom_site_adp_type
_atom_site_calc_flag
_atom_site_refinement_flags
_atom_site_occupancy
_atom_site_disorder_assembly
_atom_site_disorder_group
Cl Cl1 0.21684(6) 1.16019(5) 0.46800(10) 0.0837(3) Uani d . 1 . .
Cl Cl2 0.53314(6) 0.63298(7) 0.15637(9) 0.0856(3) Uani d . 1 . .
N N1 0.19380(12) 0.83421(13) 0.60855(18) 0.0400(4) Uani d . 1 . .
N N2 0.24735(13) 0.76623(13) 0.51905(19) 0.0427(4) Uani d D 1 . .
O O1 0.26043(12) 0.63872(10) 0.71199(17) 0.0540(4) Uani d . 1 . .
C C1 0.12399(14) 1.00751(15) 0.6282(2) 0.0385(5) Uani d . 1 . .
C C2 0.12993(16) 1.11524(18) 0.5925(3) 0.0490(5) Uani d . 1 . .
C C3 0.06753(19) 1.18886(19) 0.6553(3) 0.0611(6) Uani d . 1 . .
H H3 0.0727 1.2605 0.6301 0.073 Uiso calc R 1 . .
C C4 -0.0017(2) 1.1565(2) 0.7544(3) 0.0632(7) Uani d . 1 . .
H H4 -0.0443 1.2059 0.7952 0.076 Uiso calc R 1 . .
C C5 -0.00819(18) 1.0505(2) 0.7936(3) 0.0587(6) Uani d . 1 . .
H H5 -0.0545 1.0284 0.8622 0.070 Uiso calc R 1 . .
C C6 0.05422(16) 0.97729(17) 0.7309(2) 0.0481(5) Uani d . 1 . .
H H6 0.0494 0.9060 0.7581 0.058 Uiso calc R 1 . .
C C7 0.18546(15) 0.92841(16) 0.5543(2) 0.0421(5) Uani d . 1 . .
H H7 0.2187 0.9475 0.4668 0.050 Uiso calc R 1 . .
C C8 0.27659(15) 0.66994(15) 0.5784(2) 0.0395(5) Uani d . 1 . .
C C9 0.33107(14) 0.60210(16) 0.4702(2) 0.0385(5) Uani d . 1 . .
C C10 0.39762(14) 0.64550(17) 0.3718(2) 0.0434(5) Uani d . 1 . .
H H10 0.4085 0.7185 0.3701 0.052 Uiso calc R 1 . .
C C11 0.44732(15) 0.57875(19) 0.2767(2) 0.0491(5) Uani d . 1 . .
C C12 0.43214(18) 0.4709(2) 0.2764(3) 0.0604(6) Uani d . 1 . .
H H12 0.4660 0.4271 0.2108 0.073 Uiso calc R 1 . .
C C13 0.36611(18) 0.4287(2) 0.3747(3) 0.0597(6) Uani d . 1 . .
H H13 0.3549 0.3558 0.3750 0.072 Uiso calc R 1 . .
C C14 0.31610(16) 0.49373(16) 0.4730(2) 0.0480(5) Uani d . 1 . .
H H14 0.2726 0.4645 0.5406 0.058 Uiso calc R 1 . .
H H2 0.2558(19) 0.784(2) 0.4177(15) 0.080 Uiso d D 1 . .

loop_
_atom_site_aniso_label
_atom_site_aniso_U_11
_atom_site_aniso_U_22
_atom_site_aniso_U_33
_atom_site_aniso_U_12
_atom_site_aniso_U_13
_atom_site_aniso_U_23
Cl1 0.0797(5) 0.0687(5) 0.1097(6) 0.0039(3) 0.0387(4) 0.0327(4)
Cl2 0.0801(5) 0.1113(6) 0.0754(5) 0.0101(4) 0.0480(4) 0.0065(4)
N1 0.0445(9) 0.0439(10) 0.0329(9) 0.0052(7) 0.0100(7) -0.0031(7)
N2 0.0552(10) 0.0449(10) 0.0309(9) 0.0109(8) 0.0159(8) 0.0019(7)
O1 0.0810(11) 0.0488(9) 0.0364(8) 0.0073(7) 0.0237(7) 0.0049(6)
C1 0.0390(10) 0.0428(12) 0.0332(10) 0.0044(8) 0.0028(8) -0.0010(8)
C2 0.0436(11) 0.0519(14) 0.0509(13) 0.0030(10) 0.0043(9) 0.0033(10)
C3 0.0637(14) 0.0438(13) 0.0743(17) 0.0098(11) 0.0037(13) -0.0032(12)
C4 0.0640(15) 0.0614(16) 0.0644(16) 0.0179(12) 0.0092(13) -0.0153(12)
C5 0.0548(13) 0.0700(16) 0.0540(14) 0.0091(12) 0.0177(11) -0.0036(12)
C6 0.0507(12) 0.0467(12) 0.0482(13) 0.0017(10) 0.0116(10) -0.0008(10)
C7 0.0435(11) 0.0482(12) 0.0357(11) 0.0037(9) 0.0098(8) 0.0013(9)
C8 0.0427(11) 0.0438(12) 0.0331(11) 0.0010(9) 0.0092(8) 0.0002(9)
C9 0.0376(10) 0.0452(12) 0.0323(10) 0.0052(8) 0.0033(8) -0.0015(8)
C10 0.0449(11) 0.0507(13) 0.0351(11) 0.0046(9) 0.0072(9) -0.0016(9)
C11 0.0445(11) 0.0647(15) 0.0400(12) 0.0093(10) 0.0122(9) -0.0011(10)
C12 0.0610(14) 0.0699(17) 0.0511(14) 0.0208(12) 0.0102(12) -0.0151(12)
C13 0.0675(15) 0.0473(14) 0.0640(16) 0.0079(11) 0.0077(12) -0.0082(11)
C14 0.0502(12) 0.0478(13) 0.0468(13) 0.0037(10) 0.0089(10) 0.0005(10)

loop_
_atom_type_symbol
_atom_type_description
_atom_type_scat_dispersion_real
_atom_type_scat_dispersion_imag
_atom_type_scat_source
C C 0.0033 0.0016 'International Tables Vol C Tables 4.2.6.8 and 6.1.1.4'
H H 0.0000 0.0000 'International Tables Vol C Tables 4.2.6.8 and 6.1.1.4'
N N 0.0061 0.0033 'International Tables Vol C Tables 4.2.6.8 and 6.1.1.4'
O O 0.0106 0.0060 'International Tables Vol C Tables 4.2.6.8 and 6.1.1.4'
Cl Cl 0.1484 0.1585 'International Tables Vol C Tables 4.2.6.8 and 6.1.1.4'

loop_
_geom_angle_atom_site_label_1
_geom_angle_atom_site_label_2
_geom_angle_atom_site_label_3
_geom_angle_site_symmetry_1
_geom_angle_site_symmetry_3
_geom_angle
_geom_angle_publ_flag
C7 N1 N2 . . 114.25(16) ?
C8 N2 N1 . . 119.83(15) ?
C8 N2 H2 . . 120.5(17) ?
N1 N2 H2 . . 119.3(17) ?
C6 C1 C2 . . 117.34(18) ?
C6 C1 C7 . . 121.13(18) ?
C2 C1 C7 . . 121.46(19) ?
C3 C2 C1 . . 121.2(2) ?
C3 C2 Cl1 . . 118.42(19) ?
C1 C2 Cl1 . . 120.35(16) ?
C4 C3 C2 . . 120.1(2) ?
C4 C3 H3 . . 119.9 ?
C2 C3 H3 . . 119.9 ?
C3 C4 C5 . . 119.9(2) ?
C3 C4 H4 . . 120.1 ?
C5 C4 H4 . . 120.1 ?
C4 C5 C6 . . 119.9(2) ?
C4 C5 H5 . . 120.1 ?
C6 C5 H5 . . 120.1 ?
C5 C6 C1 . . 121.6(2) ?
C5 C6 H6 . . 119.2 ?
C1 C6 H6 . . 119.2 ?
N1 C7 C1 . . 120.73(18) ?
N1 C7 H7 . . 119.6 ?
C1 C7 H7 . . 119.6 ?
O1 C8 N2 . . 123.24(18) ?
O1 C8 C9 . . 121.38(18) ?
N2 C8 C9 . . 115.39(16) ?
C14 C9 C10 . . 120.11(19) ?
C14 C9 C8 . . 118.42(18) ?
C10 C9 C8 . . 121.45(18) ?
C11 C10 C9 . . 118.9(2) ?
C11 C10 H10 . . 120.6 ?
C9 C10 H10 . . 120.6 ?
C12 C11 C10 . . 121.7(2) ?
C12 C11 Cl2 . . 119.40(17) ?
C10 C11 Cl2 . . 118.91(18) ?
C11 C12 C13 . . 118.9(2) ?
C11 C12 H12 . . 120.5 ?
C13 C12 H12 . . 120.5 ?
C12 C13 C14 . . 120.7(2) ?
C12 C13 H13 . . 119.7 ?
C14 C13 H13 . . 119.7 ?
C9 C14 C13 . . 119.7(2) ?
C9 C14 H14 . . 120.1 ?
C13 C14 H14 . . 120.1 ?

loop_
_geom_bond_atom_site_label_1
_geom_bond_atom_site_label_2
_geom_bond_site_symmetry_2
_geom_bond_distance
_geom_bond_publ_flag
Cl1 C2 . 1.735(2) ?
Cl2 C11 . 1.743(2) ?
N1 C7 . 1.269(2) ?
N1 N2 . 1.386(2) ?
N2 C8 . 1.346(2) ?
N2 H2 . 0.895(10) ?
O1 C8 . 1.227(2) ?
C1 C6 . 1.387(3) ?
C1 C2 . 1.393(3) ?
C1 C7 . 1.467(3) ?
C2 C3 . 1.384(3) ?
C3 C4 . 1.368(4) ?
C3 H3 . 0.9300 ?
C4 C5 . 1.379(3) ?
C4 H4 . 0.9300 ?
C5 C6 . 1.380(3) ?
C5 H5 . 0.9300 ?
C6 H6 . 0.9300 ?
C7 H7 . 0.9300 ?
C8 C9 . 1.491(3) ?
C9 C14 . 1.379(3) ?
C9 C10 . 1.387(3) ?
C10 C11 . 1.377(3) ?
C10 H10 . 0.9300 ?
C11 C12 . 1.372(3) ?
C12 C13 . 1.375(3) ?
C12 H12 . 0.9300 ?
C13 C14 . 1.384(3) ?
C13 H13 . 0.9300 ?
C14 H14 . 0.9300 ?

loop_
_geom_hbond_atom_site_label_D
_geom_hbond_atom_site_label_H
_geom_hbond_atom_site_label_A
_geom_hbond_site_symmetry_A
_geom_hbond_distance_DH
_geom_hbond_distance_HA
_geom_hbond_distance_DA
_geom_hbond_angle_DHA
N2 H2 O1 4_575 0.895(10) 1.982(12) 2.854(2) 164(2)
C7 H7 O1 4_575 0.93 2.51 3.254(2) 137(2)

loop_
_cod_related_entry_id
_cod_related_entry_database
_cod_related_entry_code
1 ChemSpider 4489633
